data_7714873
loop_
_publ_author_name
'Besmer, Manuel Luca'
'Schwitter, Flurina'
'Battistin, Federica'
'Braband, Henrik'
'Fox, Thomas'
'Spingler, Bernhard'
'Alberto, Roger'

_publ_section_title
;
 Induced <i>fac</i>-<i>mer</i> rearrangements in
 {M(CO)<sub>3</sub>}<sup>+</sup> complexes (M = Re, <sup>99(m)</sup>Tc) by
 a PNP ligand.
;
_journal_issue 4
_journal_name_full 'Dalton transactions (Cambridge, England : 2003)'
_journal_page_first 1434
_journal_page_last 1438
_journal_paper_doi 10.1039/d3dt03992g
_journal_volume 53
_journal_year 2024
_chemical_formula_moiety '2(C26 H43 N O3 P2 Re), 2.053(B0.95 F3.8), 0.05(Br)'
_chemical_formula_sum 'C52 H86 B1.95 Br0.05 F7.8 N2 O6 P4 Re2'
_chemical_formula_weight 1504.78
_space_group_crystal_system triclinic
_space_group_IT_number 2
_space_group_name_Hall '-P 1'
_space_group_name_H-M_alt 'P -1'
_atom_sites_solution_hydrogens geom
_atom_sites_solution_primary dual
_audit_creation_date 2023-10-06
_audit_creation_method
;
Olex2 1.3
(compiled 2020.11.12 svn.r5f609507 for OlexSys, GUI svn.r6272)
;
_audit_update_record
;
2023-11-13 deposited with the CCDC.	2023-12-28 downloaded from the CCDC.
;
_cell_angle_alpha 85.4844(7)
_cell_angle_beta 89.7211(6)
_cell_angle_gamma 89.6147(8)
_cell_formula_units_Z 2
_cell_length_a 8.87921(7)
_cell_length_b 12.57039(13)
_cell_length_c 27.5441(2)
_cell_measurement_reflns_used 70456
_cell_measurement_temperature 159.99(10)
_cell_measurement_theta_max 79.1670
_cell_measurement_theta_min 3.2090
_cell_volume 3064.70(5)
_computing_cell_refinement 'CrysAlisPro 1.171.42.81a (Rigaku OD, 2023)'
_computing_data_collection 'CrysAlisPro 1.171.42.81a (Rigaku OD, 2023)'
_computing_data_reduction 'CrysAlisPro 1.171.42.81a (Rigaku OD, 2023)'
_computing_molecular_graphics 'Olex2 1.3 (Dolomanov et al., 2009)'
_computing_publication_material 'Olex2 1.3 (Dolomanov et al., 2009)'
_computing_structure_refinement 'SHELXL 2018/3 (Sheldrick, 2015)'
_computing_structure_solution 'SHELXT  (Sheldrick, 2015)'
_diffrn_ambient_environment N~2~
_diffrn_ambient_temperature 159.99(10)
_diffrn_detector 'Hybrid Pixel Array Detector'
_diffrn_detector_area_resol_mean 5.8140
_diffrn_detector_type 'Pilatus 200K'
_diffrn_measured_fraction_theta_full 0.996
_diffrn_measured_fraction_theta_max 0.965
_diffrn_measurement_details
;
List of Runs (angles in degrees, time in seconds):

  # Type    Start    End  Width  t~exp~   \w     \q     \k     \f   Frames
#--------------------------------------------------------------------------
  1  \w    -87.00 -30.00   0.50    2.00    --  -50.12 -69.00 -69.00  114
  2  \w    -21.00  14.00   0.50    2.00    --   50.12 -69.00 -69.00   70
  3  \w     19.00  58.00   0.50    2.00    --   50.12 -69.00 -69.00   78
  4  \w     30.00  67.00   0.50    2.00    --   50.12  69.00  63.00   74
  5  \w    -94.00 -68.00   0.50    5.00    --  -88.50 -69.00 -69.00   52
  6  \w     90.00 126.00   0.50    5.00    --  110.00  69.00  63.00   72
  7  \w    101.00 127.00   0.50    5.00    --  110.00 -69.00 -69.00   52
  8  \w     39.00  67.00   0.50    5.00    --  110.00 -69.00 -69.00   56
  9  \w      3.00  43.00   0.50    2.00    --    8.00-101.00-111.02   80
 10  \w     -6.00  19.00   0.50    2.00    --   20.00  84.00 -60.43   50
 11  \w      1.00  26.00   0.50    2.00    --   24.00  75.00 -96.51   50
 12  \w      8.00  33.00   0.50    2.00    --   28.00  69.00   9.72   50
 13  \w    -38.00 -13.00   0.50    2.00    --  -32.00 -65.00 -50.91   50
 14  \w    -45.00 -18.00   0.50    2.00    --  -36.00 -62.00 158.08   54
 15  \w    -44.00 -18.00   0.50    2.00    --  -36.00 -63.00-169.52   52
 16  \w     18.00  43.00   0.50    2.00    --   36.00  63.00-122.21   50
 17  \w    -50.00 -25.00   0.50    2.00    --  -40.00 -60.00  88.66   50
 18  \w     23.00  48.00   0.50    2.00    --   40.00  60.00 152.35   50
 19  \w     23.00  48.00   0.50    2.00    --   40.00  59.00  55.17   50
 20  \w    -61.00 -35.00   0.50    2.00    --  -48.00 -56.00-150.63   52
 21  \w    -62.00 -32.00   0.50    2.00    --  -48.00 -56.00 133.80   60
 22  \w   -120.00 -74.00   0.50    2.00    --  -48.00 -56.00 133.80   92
 23  \w   -102.00 -38.00   0.50    2.00    --  -50.12 -19.00-120.00  128
 24  \w    -50.00  13.00   0.50    2.00    --  -50.12  69.00  63.00  126
 25  \w     34.00  97.00   0.50    2.00    --   50.12-125.00 -90.00  126
 26  \w    -80.00 -36.00   0.50    2.00    --  -52.00 -56.00   7.52   88
 27  \w   -114.00 -85.00   0.50    2.00    --  -52.00 -56.00   7.52   58
 28  \w    -72.00 -36.00   0.50    2.00    --  -52.00 -56.00-176.91   72
 29  \w    -86.00 -44.00   0.50    2.00    --  -60.00 -55.00  94.05   84
 30  \w    -83.00 -45.00   0.50    2.00    --  -60.00 -55.00  69.47   76
 31  \w   -133.00 -97.00   0.50    2.00    --  -60.00 -55.00  69.47   72
 32  \w    -73.00 -48.00   0.50    2.00    --  -64.00 -54.00-123.49   50
 33  \w    -83.00 -48.00   0.50    2.00    --  -64.00 -54.00 -41.02   70
 34  \w    -76.00 -48.00   0.50    2.00    --  -64.00 -54.00 125.98   56
 35  \w   -133.00-106.00   0.50    2.00    --  -64.00 -54.00-123.49   54
 36  \w    -80.00 -54.00   0.50    2.00    --  -68.00 -54.00 156.70   52
 37  \w    -81.00 -56.00   0.50    2.00    --  -72.00 -55.00 173.45   50
 38  \w   -142.00-116.00   0.50    2.00    --  -72.00 -55.00 173.45   52
 39  \w    -87.00 -58.00   0.50    2.00    --  -72.00 -55.00  63.60   58
 40  \w    -86.00 -61.00   0.50    2.00    --  -76.00 -52.00 -20.40   50
 41  \w    -87.00 -61.00   0.50    2.00    --  -76.00 -56.00  17.40   52
 42  \w   -142.00-117.00   0.50    2.00    --  -76.00 -55.00  83.88   50
 43  \w    -85.00 -60.00   0.50    2.00    --  -76.00 -55.00  83.88   50
 44  \w    -85.00 -60.00   0.50    2.00    --  -76.00 -56.00-134.73   50
 45  \w    -97.00 -67.00   0.50    2.00    --  -80.00 -56.00  43.98   60
 46  \w    -95.00 -64.00   0.50    2.00    --  -80.00 -55.00-146.33   62
 47  \w    -90.00 -64.00   0.50    2.00    --  -80.00 -56.00 109.39   52
 48  \w    -91.00 -65.00   0.50    2.00    --  -80.00 -56.00 137.40   52
 49  \w    -92.00 -64.00   0.50    2.00    --  -80.00 -54.00 -67.03   56
 50  \w   -153.00-126.00   0.50    2.00    --  -80.00 -55.00-146.33   54
 51  \w    -95.00 -64.00   0.50    2.00    --  -80.00 -56.00   6.28   62
 52  \w    -89.00 -64.00   0.50    2.00    --  -80.00 -56.00 -84.25   50
 53  \w    -99.00 -64.00   0.50    2.00    --  -80.00 -56.00 -48.08   70
 54  \w    -90.00 -64.00   0.50    2.00    --  -80.00 -56.00-162.54   52
 55  \w    -91.00 -65.00   0.50    2.00    --  -80.00 -56.00  52.75   52
 56  \w    -93.00 -68.00   0.50    5.00    --  -84.00 -55.00 148.31   50
 57  \w    -98.00 -73.00   0.50    5.00    --  -88.50 -55.00-154.89   50
 58  \w   -162.00 -73.00   0.50    5.00    --  -88.50 -55.00 -12.75  178
 59  \w   -119.00 -73.00   0.50    5.00    --  -88.50 -55.00  36.36   92
 60  \w   -110.00 -74.00   0.50    5.00    --  -88.50 -55.00-120.40   72
 61  \w   -160.00-116.00   0.50    5.00    --  -88.50 -55.00-120.40   88
 62  \w   -104.00 -73.00   0.50    5.00    --  -88.50 -55.00 103.55   62
 63  \w   -161.00-135.00   0.50    5.00    --  -88.50 -55.00 103.55   52
 64  \w    -99.00 -73.00   0.50    5.00    --  -88.50 -55.00 130.78   52
 65  \w   -100.00 -74.00   0.50    5.00    --  -88.50 -54.00  81.58   52
 66  \w    -98.00 -73.00   0.50    5.00    --  -88.50 -55.00   7.86   50
 67  \w   -100.00 -74.00   0.50    5.00    --  -88.50 -55.00 176.25   52
 68  \w   -104.00 -78.00   0.50    5.00    --  -88.50 -56.00 171.64   52
 69  \w    -98.00 -73.00   0.50    5.00    --  -88.50 -54.00-108.88   50
 70  \w   -105.00 -73.00   0.50    5.00    --  -88.50 -53.00 -33.54   64
 71  \w   -100.00 -73.00   0.50    5.00    --  -88.50 -55.00-172.52   54
 72  \w    -99.00 -73.00   0.50    5.00    --  -88.50 -54.00 106.56   52
 73  \w    -87.00 -61.00   0.50    5.00    --  -88.50  69.00  63.00   52
 74  \w     40.00  72.00   0.50    5.00    --  110.00 -61.00  30.00   64
 75  \w     98.00 154.00   0.50    5.00    --  110.00  45.00-180.00  112
 76  \w     93.00 126.00   0.50    5.00    --  110.00  61.00 120.00   66
 77  \w     54.00 123.00   0.50    5.00    --  110.00 -45.00-150.00  138
 78  \w    100.00 167.00   0.50    5.00    --  110.00  45.00-150.00  134
 79  \w    136.00 177.00   0.50    5.00    --  110.00  45.00  30.00   82
 80  \w    100.00 131.00   0.50    5.00    --  110.00  45.00  30.00   62
 81  \w    136.00 175.00   0.50    5.00    --  110.00  45.00 -60.00   78
 82  \w     34.00  64.00   0.50    5.00    --  110.00 -94.00 -60.00   60
 83  \w     96.00 122.00   0.50    5.00    --  110.00  45.00 -60.00   52
 84  \w     37.00 108.00   0.50    5.00    --  110.00-111.00-150.00  142
 85  \w    143.00 169.00   0.50    5.00    --  110.00  61.00  60.00   52
 86  \w     93.00 119.00   0.50    5.00    --  110.00  61.00  60.00   52
 87  \w     43.00 107.00   0.50    5.00    --  110.00 -94.00 -90.00  128
 88  \w     72.00 107.00   0.50    5.00    --  110.00 -94.00  90.00   70
 89  \w     37.00  65.00   0.50    5.00    --  110.00 -94.00  90.00   56
 90  \w    143.00 178.00   0.50    5.00    --  110.00  61.00-120.00   70
 91  \w     93.00 170.00   0.50    5.00    --  110.00  61.00  90.00  154
 92  \w     94.00 135.00   0.50    5.00    --  110.00  61.00-120.00   82
 93  \w    105.00 175.00   0.50    5.00    --  110.00  77.00 -90.00  140
 94  \w     93.00 146.00   0.50    5.00    --  110.00  61.00 -30.00  106
 95  \w     93.00 142.00   0.50    5.00    --  110.00  61.00-150.00   98
 96  \w     78.00 107.00   0.50    5.00    --  110.00 -94.00 120.00   58
 97  \w     93.00 137.00   0.50    5.00    --  110.00  61.00  30.00   88
 98  \w     44.00 108.00   0.50    5.00    --  110.00-111.00 -90.00  128
 99  \w     46.00  71.00   0.50    5.00    --  110.00 -94.00 120.00   50
100  \w    109.00 134.00   0.50    5.00    --  110.00 -77.00 120.00   50
101  \w     42.00  91.00   0.50    5.00    --  110.00 -77.00 120.00   98
102  \w     93.00 142.00   0.50    5.00    --  110.00  61.00 -90.00   98
103  \w     74.00 122.00   0.50    5.00    --  110.00 -30.00 120.00   96
104  \w    101.00 148.00   0.50    5.00    --  110.00  45.00 120.00   94
105  \w    149.00 177.00   0.50    5.00    --  110.00  55.00 -11.32   56
106  \w     73.00 108.00   0.50    5.00    --  110.00-111.00  90.00   70
107  \w     31.00  59.00   0.50    5.00    --  110.00 -30.00 120.00   56
108  \w     35.00 105.00   0.50    5.00    --  110.00 -45.00 -60.00  140
109  \w    101.00 127.00   0.50    5.00    --  110.00 -61.00 120.00   52
110  \w     94.00 145.00   0.50    5.00    --  110.00  55.00 -11.32  102
111  \w     39.00  86.00   0.50    5.00    --  110.00 -61.00 120.00   94
112  \w     93.00 177.00   0.50    5.00    --  110.00  59.00  46.01  168
113  \w     39.00 108.00   0.50    5.00    --  110.00-111.00  30.00  138
114  \w     38.00  69.00   0.50    5.00    --  110.00 -77.00  90.00   62
115  \w     84.00 109.00   0.50    5.00    --  110.00 -77.00  90.00   50
116  \w     37.00  63.00   0.50    5.00    --  110.00-111.00  90.00   52
117  \w    137.00 173.00   0.50    5.00    --  110.00  77.00-180.00   72
118  \w    101.00 129.00   0.50    5.00    --  110.00  77.00-180.00   56
119  \w    145.00 174.00   0.50    5.00    --  110.00  45.00 -90.00   58
120  \w     98.00 156.00   0.50    5.00    --  110.00  45.00 150.00  116
121  \w     93.00 168.00   0.50    5.00    --  110.00  61.00   0.00  150
122  \w     96.00 127.00   0.50    5.00    --  110.00  45.00 -90.00   62
123  \w     71.00 107.00   0.50    5.00    --  110.00 -94.00 -60.00   72
124  \w    101.00 172.00   0.50    5.00    --  110.00  77.00-150.00  142
125  \w    101.00 173.00   0.50    5.00    --  110.00  77.00  60.00  144
126  \w    137.00 163.00   0.50    5.00    --  110.00  45.00 -30.00   52
127  \w     93.00 178.00   0.50    5.00    --  110.00  61.00 150.00  170
128  \w     80.00 106.00   0.50    5.00    --  110.00 -94.00 -30.00   52
129  \w     39.00  65.00   0.50    5.00    --  110.00 -94.00 -30.00   52
130  \w    142.00 167.00   0.50    5.00    --  110.00  61.00-180.00   50
131  \w     41.00  74.00   0.50    5.00    --  110.00 -94.00-150.00   66
132  \w     77.00 102.00   0.50    5.00    --  110.00 -94.00-150.00   50
133  \w     83.00 108.00   0.50    5.00    --  110.00-111.00  60.00   50
134  \w     37.00  62.00   0.50    5.00    --  110.00-111.00  60.00   50
135  \w     99.00 147.00   0.50    5.00    --  110.00  61.00 -60.00   96
136  \w     83.00 108.00   0.50    5.00    --  110.00 -61.00  30.00   50
137  \w    132.00 171.00   0.50    5.00    --  110.00  61.00 120.00   78
138  \w     93.00 130.00   0.50    5.00    --  110.00  61.00-180.00   74
139  \w     96.00 122.00   0.50    5.00    --  110.00  45.00 -30.00   52
140  \w    100.00 126.00   0.50    5.00    --  110.00  45.00-120.00   52
;
_diffrn_measurement_device 'four-circle diffractometer'
_diffrn_measurement_device_type 'XtaLAB Synergy, Dualflex, Pilatus 200K'
_diffrn_measurement_method '\w scans'
_diffrn_orient_matrix_type 'CrysAlisPro convention (1999,Acta A55,543-557)'
_diffrn_orient_matrix_UB_11 -0.0366104000
_diffrn_orient_matrix_UB_12 -0.0805003000
_diffrn_orient_matrix_UB_13 0.0434494000
_diffrn_orient_matrix_UB_21 -0.1662866000
_diffrn_orient_matrix_UB_22 0.0355134000
_diffrn_orient_matrix_UB_23 -0.0023131000
_diffrn_orient_matrix_UB_31 -0.0329337000
_diffrn_orient_matrix_UB_32 -0.0857341000
_diffrn_orient_matrix_UB_33 -0.0354391000
_diffrn_radiation_monochromator mirror
_diffrn_radiation_probe x-ray
_diffrn_radiation_type 'Cu K\a'
_diffrn_radiation_wavelength 1.54184
_diffrn_reflns_av_R_equivalents 0.0586
_diffrn_reflns_av_unetI/netI 0.0286
_diffrn_reflns_Laue_measured_fraction_full 0.996
_diffrn_reflns_Laue_measured_fraction_max 0.965
_diffrn_reflns_limit_h_max 11
_diffrn_reflns_limit_h_min -11
_diffrn_reflns_limit_k_max 15
_diffrn_reflns_limit_k_min -15
_diffrn_reflns_limit_l_max 34
_diffrn_reflns_limit_l_min -35
_diffrn_reflns_number 81167
_diffrn_reflns_point_group_measured_fraction_full 0.996
_diffrn_reflns_point_group_measured_fraction_max 0.965
_diffrn_reflns_theta_full 67.684
_diffrn_reflns_theta_max 79.662
_diffrn_reflns_theta_min 3.219
_diffrn_source 'micro-focus sealed X-ray tube'
_diffrn_source_type 'PhotonJet (Cu) X-ray Source'
_exptl_absorpt_coefficient_mu 9.226
_exptl_absorpt_correction_T_max 0.698
_exptl_absorpt_correction_T_min 0.270
_exptl_absorpt_correction_type gaussian
_exptl_absorpt_process_details
;
CrysAlisPro 1.171.42.81a (Rigaku Oxford Diffraction, 2023)
Numerical absorption correction based on gaussian integration over
a multifaceted crystal model
Empirical absorption correction using spherical harmonics,
implemented in SCALE3 ABSPACK scaling algorithm.
;
_exptl_crystal_colour yellow
_exptl_crystal_colour_primary yellow
_exptl_crystal_density_diffrn 1.631
_exptl_crystal_description plate
_exptl_crystal_F_000 1503
_exptl_crystal_size_max 0.082
_exptl_crystal_size_mid 0.072
_exptl_crystal_size_min 0.035
_refine_diff_density_max 1.138
_refine_diff_density_min -2.387
_refine_diff_density_rms 0.120
_refine_ls_extinction_method none
_refine_ls_goodness_of_fit_ref 1.086
_refine_ls_hydrogen_treatment constr
_refine_ls_matrix_type full
_refine_ls_number_parameters 740
_refine_ls_number_reflns 12861
_refine_ls_number_restraints 48
_refine_ls_restrained_S_all 1.088
_refine_ls_R_factor_all 0.0420
_refine_ls_R_factor_gt 0.0383
_refine_ls_shift/su_max 0.001
_refine_ls_shift/su_mean 0.000
_refine_ls_structure_factor_coef Fsqd
_refine_ls_weighting_details 'w=1/[\s^2^(Fo^2^)+(0.0523P)^2^+7.8951P] where P=(Fo^2^+2Fc^2^)/3'
_refine_ls_weighting_scheme calc
_refine_ls_wR_factor_gt 0.1041
_refine_ls_wR_factor_ref 0.1063
_reflns_Friedel_coverage 0.000
_reflns_number_gt 11547
_reflns_number_total 12861
_reflns_threshold_expression 'I > 2\s(I)'
_cod_data_source_file d3dt03992g2.cif
_cod_data_source_block mlb-fs1_009_auto
_cod_depositor_comments 'Adding full bibliography for 7714872--7714877.cif.'
_cod_original_cell_volume 3064.69(5)
_cod_original_formula_sum 'C52 H86 B1.95 Br0.05 F7.80 N2 O6 P4 Re2'
_cod_database_code 7714873
_shelx_shelxl_version_number 2018/3
_chemical_oxdiff_formula 'C52 H86 N2 B2 F8 P4 O6 Re2'
_chemical_oxdiff_usercomment Pilatus
_shelx_space_group_comment
;
The symmetry employed for this shelxl refinement is uniquely defined
by the following loop, which should always be used as a source of
symmetry information in preference to the above space-group names.
They are only intended as comments.
;
_shelx_estimated_absorpt_t_max 0.738
_shelx_estimated_absorpt_t_min 0.518
_reflns_odcompleteness_completeness 99.54
_reflns_odcompleteness_iscentric 1
_reflns_odcompleteness_theta 77.17
_olex2_refinement_description
;
1. Uiso/Uaniso restraints and constraints
F2 \\sim F3 \\sim F5 \\sim F6 \\sim F7 \\sim Br1: within 2A with sigma of 0.04
and sigma for terminal atoms of 0.08 within 2A
Uanis(F6) \\sim Ueq, Uanis(F4) \\sim Ueq: with sigma of 0.01 and sigma for
terminal atoms of 0.02
2. Others
 Fixed Sof: F1(0.95) B1(0.95) F2(0.48) F3(0.48) F4(0.48) F5(0.47) F6(0.47)
 F7(0.47) Br1(0.05)
3.a Secondary CH2 refined with riding coordinates:
 C1(H1A,H1B), C7(H7A,H7B), C27(H27A,H27B), C33(H33A,H33B)
3.b Aromatic/amide H refined with riding coordinates:
 C3(H3), C4(H4), C5(H5), C29(H29), C30(H30), C31(H31)
3.c Idealised Me refined as rotating group:
 C9(H9A,H9B,H9C), C10(H10A,H10B,H10C), C11(H11A,H11B,H11C), C13(H13A,H13B,
 H13C), C14(H14A,H14B,H14C), C15(H15A,H15B,H15C), C17(H17A,H17B,H17C), C18(H18A,
 H18B,H18C), C19(H19A,H19B,H19C), C21(H21A,H21B,H21C), C22(H22A,H22B,H22C),
 C23(H23A,H23B,H23C), C35(H35A,H35B,H35C), C36(H36A,H36B,H36C), C37(H37A,H37B,
 H37C), C39(H39A,H39B,H39C), C40(H40A,H40B,H40C), C41(H41A,H41B,H41C), C43(H43A,
 H43B,H43C), C44(H44A,H44B,H44C), C45(H45A,H45B,H45C), C47(H47A,H47B,H47C),
 C48(H48A,H48B,H48C), C49(H49A,H49B,H49C)
;
_olex2_submission_special_instructions 'No special instructions were received'
_oxdiff_exptl_absorpt_empirical_details
;
Empirical correction (ABSPACK) includes:
- Absorption correction using spherical harmonics
- Frame scaling
;
_oxdiff_exptl_absorpt_empirical_full_max 4.109
_oxdiff_exptl_absorpt_empirical_full_min 0.296

loop_
_space_group_symop_operation_xyz
'x, y, z'
'-x, -y, -z'

loop_
_atom_site_label
_atom_site_type_symbol
_atom_site_fract_x
_atom_site_fract_y
_atom_site_fract_z
_atom_site_U_iso_or_equiv
_atom_site_adp_type
_atom_site_occupancy
_atom_site_site_symmetry_order
_atom_site_calc_flag
_atom_site_refinement_flags_posn
_atom_site_refinement_flags_adp
_atom_site_refinement_flags_occupancy
_atom_site_disorder_assembly
_atom_site_disorder_group
Re1 Re 0.21848(2) 0.58214(2) 0.39864(2) 0.03136(7) Uani 1 1 d . . . . .
P1 P 0.27769(14) 0.75733(10) 0.42610(4) 0.0381(2) Uani 1 1 d . . . . .
P2 P 0.17971(13) 0.44461(10) 0.34187(4) 0.0364(2) Uani 1 1 d . . . . .
O1 O -0.1219(4) 0.6445(3) 0.39058(15) 0.0537(9) Uani 1 1 d . . . . .
O2 O 0.1599(5) 0.4535(3) 0.49600(14) 0.0581(10) Uani 1 1 d . . . . .
O3 O 0.5594(4) 0.5224(4) 0.40742(17) 0.0636(11) Uani 1 1 d . . . . .
N1 N 0.2643(4) 0.6727(3) 0.32856(13) 0.0349(8) Uani 1 1 d . . . . .
C1 C 0.3994(6) 0.8015(4) 0.37432(19) 0.0461(11) Uani 1 1 d . . . . .
H1A H 0.405777 0.880363 0.371897 0.055 Uiso 1 1 calc R U . . .
H1B H 0.502196 0.772414 0.380096 0.055 Uiso 1 1 calc R U . . .
C2 C 0.3412(5) 0.7658(4) 0.32715(17) 0.0390(10) Uani 1 1 d . . . . .
C3 C 0.3685(6) 0.8261(5) 0.2837(2) 0.0501(13) Uani 1 1 d . . . . .
H3 H 0.423859 0.890571 0.283223 0.060 Uiso 1 1 calc R U . . .
C4 C 0.3134(7) 0.7905(5) 0.2412(2) 0.0530(14) Uani 1 1 d . . . . .
H4 H 0.330929 0.830866 0.211093 0.064 Uiso 1 1 calc R U . . .
C5 C 0.2339(6) 0.6975(5) 0.24197(18) 0.0476(12) Uani 1 1 d . . . . .
H5 H 0.195234 0.673204 0.212718 0.057 Uiso 1 1 calc R U . . .
C6 C 0.2104(5) 0.6386(4) 0.28676(16) 0.0382(10) Uani 1 1 d . . . . .
C7 C 0.1257(6) 0.5358(4) 0.28925(17) 0.0422(11) Uani 1 1 d . . . . .
H7A H 0.144452 0.500164 0.258985 0.051 Uiso 1 1 calc R U . . .
H7B H 0.016492 0.551348 0.291147 0.051 Uiso 1 1 calc R U . . .
C8 C 0.0148(6) 0.3481(4) 0.3496(2) 0.0485(12) Uani 1 1 d . . . . .
C9 C -0.0459(8) 0.3180(6) 0.3004(2) 0.0654(17) Uani 1 1 d . . . . .
H9A H -0.087585 0.381708 0.282382 0.098 Uiso 1 1 calc R U . . .
H9B H -0.124972 0.264417 0.306013 0.098 Uiso 1 1 calc R U . . .
H9C H 0.036241 0.288767 0.281542 0.098 Uiso 1 1 calc R U . . .
C10 C -0.1161(6) 0.4043(5) 0.3747(2) 0.0562(14) Uani 1 1 d . . . . .
H10A H -0.083507 0.423561 0.406806 0.084 Uiso 1 1 calc R U . . .
H10B H -0.202256 0.355995 0.378591 0.084 Uiso 1 1 calc R U . . .
H10C H -0.145573 0.468962 0.354735 0.084 Uiso 1 1 calc R U . . .
C11 C 0.0606(8) 0.2514(5) 0.3821(2) 0.0625(16) Uani 1 1 d . . . . .
H11A H 0.132105 0.208159 0.364771 0.094 Uiso 1 1 calc R U . . .
H11B H -0.028739 0.208875 0.391217 0.094 Uiso 1 1 calc R U . . .
H11C H 0.108176 0.274310 0.411559 0.094 Uiso 1 1 calc R U . . .
C12 C 0.3507(6) 0.3708(4) 0.31963(19) 0.0468(12) Uani 1 1 d . . . . .
C13 C 0.3155(8) 0.2911(6) 0.2815(2) 0.0649(17) Uani 1 1 d . . . . .
H13A H 0.409731 0.259981 0.270260 0.097 Uiso 1 1 calc R U . . .
H13B H 0.263602 0.328487 0.253746 0.097 Uiso 1 1 calc R U . . .
H13C H 0.250935 0.234336 0.296161 0.097 Uiso 1 1 calc R U . . .
C14 C 0.4279(7) 0.3088(5) 0.3627(2) 0.0583(15) Uani 1 1 d . . . . .
H14A H 0.528875 0.286702 0.352958 0.087 Uiso 1 1 calc R U . . .
H14B H 0.368397 0.245537 0.373032 0.087 Uiso 1 1 calc R U . . .
H14C H 0.435716 0.354495 0.389840 0.087 Uiso 1 1 calc R U . . .
C15 C 0.4588(6) 0.4546(5) 0.2955(2) 0.0553(14) Uani 1 1 d . . . . .
H15A H 0.475790 0.510601 0.317583 0.083 Uiso 1 1 calc R U . . .
H15B H 0.414327 0.486118 0.265115 0.083 Uiso 1 1 calc R U . . .
H15C H 0.554921 0.420302 0.288290 0.083 Uiso 1 1 calc R U . . .
C16 C 0.1233(7) 0.8635(4) 0.4244(2) 0.0502(13) Uani 1 1 d . . . . .
C17 C 0.0644(7) 0.8770(5) 0.3715(2) 0.0571(14) Uani 1 1 d . . . . .
H17A H 0.140252 0.913645 0.350477 0.086 Uiso 1 1 calc R U . . .
H17B H -0.028881 0.919251 0.370499 0.086 Uiso 1 1 calc R U . . .
H17C H 0.044424 0.806614 0.360056 0.086 Uiso 1 1 calc R U . . .
C18 C -0.0070(7) 0.8264(5) 0.4592(2) 0.0617(15) Uani 1 1 d . . . . .
H18A H -0.024983 0.750145 0.456847 0.093 Uiso 1 1 calc R U . . .
H18B H -0.098667 0.866878 0.450113 0.093 Uiso 1 1 calc R U . . .
H18C H 0.020107 0.838644 0.492786 0.093 Uiso 1 1 calc R U . . .
C19 C 0.1765(8) 0.9731(5) 0.4371(3) 0.0708(18) Uani 1 1 d . . . . .
H19A H 0.204500 0.969743 0.471593 0.106 Uiso 1 1 calc R U . . .
H19B H 0.095136 1.025383 0.430992 0.106 Uiso 1 1 calc R U . . .
H19C H 0.264077 0.994427 0.416966 0.106 Uiso 1 1 calc R U . . .
C20 C 0.4000(7) 0.7697(5) 0.4815(2) 0.0533(13) Uani 1 1 d . . . . .
C21 C 0.5064(7) 0.6743(5) 0.4889(2) 0.0614(16) Uani 1 1 d . . . . .
H21A H 0.447694 0.608377 0.492288 0.092 Uiso 1 1 calc R U . . .
H21B H 0.565962 0.680389 0.518375 0.092 Uiso 1 1 calc R U . . .
H21C H 0.573927 0.672794 0.460693 0.092 Uiso 1 1 calc R U . . .
C22 C 0.4997(8) 0.8692(5) 0.4768(3) 0.0729(19) Uani 1 1 d . . . . .
H22A H 0.572193 0.863253 0.450232 0.109 Uiso 1 1 calc R U . . .
H22B H 0.554055 0.875081 0.507394 0.109 Uiso 1 1 calc R U . . .
H22C H 0.436629 0.932785 0.469921 0.109 Uiso 1 1 calc R U . . .
C23 C 0.2982(9) 0.7696(6) 0.5264(2) 0.0731(19) Uani 1 1 d . . . . .
H23A H 0.239233 0.835969 0.525072 0.110 Uiso 1 1 calc R U . . .
H23B H 0.360129 0.764227 0.555880 0.110 Uiso 1 1 calc R U . . .
H23C H 0.229860 0.708600 0.527128 0.110 Uiso 1 1 calc R U . . .
C24 C -0.0003(5) 0.6215(4) 0.39341(17) 0.0407(10) Uani 1 1 d . . . . .
C25 C 0.1810(5) 0.5020(4) 0.45993(17) 0.0406(11) Uani 1 1 d . . . . .
C26 C 0.4348(6) 0.5458(4) 0.40435(17) 0.0434(11) Uani 1 1 d . . . . .
Re2 Re 0.72730(2) 0.89943(2) 0.09801(2) 0.03171(7) Uani 1 1 d . . . . .
P3 P 0.69238(12) 0.71606(9) 0.07596(4) 0.0325(2) Uani 1 1 d . . . . .
P4 P 0.77737(13) 1.04415(9) 0.14998(4) 0.0355(2) Uani 1 1 d . . . . .
O4 O 0.3842(4) 0.9243(3) 0.11835(14) 0.0497(9) Uani 1 1 d . . . . .
O5 O 0.6798(5) 1.0196(4) -0.00189(15) 0.0698(12) Uani 1 1 d . . . . .
O6 O 1.0687(5) 0.8835(5) 0.0723(2) 0.0813(16) Uani 1 1 d . . . . .
N2 N 0.7570(4) 0.8097(3) 0.16920(13) 0.0341(8) Uani 1 1 d . . . . .
C27 C 0.8069(6) 0.6506(4) 0.12521(17) 0.0431(11) Uani 1 1 d . . . . .
H27A H 0.777968 0.574562 0.130275 0.052 Uiso 1 1 calc R U . . .
H27B H 0.914327 0.653407 0.115469 0.052 Uiso 1 1 calc R U . . .
C28 C 0.7874(5) 0.7022(4) 0.17215(17) 0.0383(10) Uani 1 1 d . . . . .
C29 C 0.7995(6) 0.6450(4) 0.21665(18) 0.0467(12) Uani 1 1 d . . . . .
H29 H 0.821475 0.570746 0.218140 0.056 Uiso 1 1 calc R U . . .
C30 C 0.7800(6) 0.6947(5) 0.25903(19) 0.0487(12) Uani 1 1 d . . . . .
H30 H 0.786498 0.654815 0.289705 0.058 Uiso 1 1 calc R U . . .
C31 C 0.7508(6) 0.8033(4) 0.25661(18) 0.0442(11) Uani 1 1 d . . . . .
H31 H 0.738745 0.839264 0.285460 0.053 Uiso 1 1 calc R U . . .
C32 C 0.7396(5) 0.8584(4) 0.21109(16) 0.0348(9) Uani 1 1 d . . . . .
C33 C 0.7053(5) 0.9773(4) 0.20718(17) 0.0392(10) Uani 1 1 d . . . . .
H33A H 0.751347 1.009965 0.235058 0.047 Uiso 1 1 calc R U . . .
H33B H 0.594971 0.988319 0.208987 0.047 Uiso 1 1 calc R U . . .
C34 C 0.6687(6) 1.1757(4) 0.1427(2) 0.0442(11) Uani 1 1 d . . . . .
C35 C 0.6589(7) 1.2334(5) 0.1895(2) 0.0612(15) Uani 1 1 d . . . . .
H35A H 0.624908 1.183384 0.216351 0.092 Uiso 1 1 calc R U . . .
H35B H 0.587143 1.292845 0.184997 0.092 Uiso 1 1 calc R U . . .
H35C H 0.758393 1.260792 0.197095 0.092 Uiso 1 1 calc R U . . .
C36 C 0.5077(6) 1.1524(5) 0.1282(3) 0.0578(15) Uani 1 1 d . . . . .
H36A H 0.508664 1.116713 0.097776 0.087 Uiso 1 1 calc R U . . .
H36B H 0.450857 1.219444 0.123417 0.087 Uiso 1 1 calc R U . . .
H36C H 0.459908 1.105898 0.153950 0.087 Uiso 1 1 calc R U . . .
C37 C 0.7404(7) 1.2469(5) 0.1015(2) 0.0617(15) Uani 1 1 d . . . . .
H37A H 0.839150 1.270860 0.111813 0.093 Uiso 1 1 calc R U . . .
H37B H 0.675348 1.309067 0.093462 0.093 Uiso 1 1 calc R U . . .
H37C H 0.752583 1.206489 0.072682 0.093 Uiso 1 1 calc R U . . .
C38 C 0.9817(5) 1.0718(4) 0.16397(19) 0.0413(10) Uani 1 1 d . . . . .
C39 C 1.0014(7) 1.1526(5) 0.2023(2) 0.0603(15) Uani 1 1 d . . . . .
H39A H 0.936430 1.132953 0.230443 0.090 Uiso 1 1 calc R U . . .
H39B H 0.973525 1.224037 0.188263 0.090 Uiso 1 1 calc R U . . .
H39C H 1.106688 1.152500 0.212796 0.090 Uiso 1 1 calc R U . . .
C40 C 1.0534(6) 0.9673(4) 0.1853(2) 0.0486(12) Uani 1 1 d . . . . .
H40A H 1.036778 0.911227 0.163107 0.073 Uiso 1 1 calc R U . . .
H40B H 1.007514 0.946307 0.216973 0.073 Uiso 1 1 calc R U . . .
H40C H 1.161820 0.977436 0.189309 0.073 Uiso 1 1 calc R U . . .
C41 C 1.0644(6) 1.1138(5) 0.1168(2) 0.0571(14) Uani 1 1 d . . . . .
H41A H 1.171806 1.095978 0.119556 0.086 Uiso 1 1 calc R U . . .
H41B H 1.051908 1.191383 0.111938 0.086 Uiso 1 1 calc R U . . .
H41C H 1.021890 1.080487 0.088944 0.086 Uiso 1 1 calc R U . . .
C42 C 0.4994(5) 0.6543(4) 0.08605(18) 0.0415(10) Uani 1 1 d . . . . .
C43 C 0.3805(6) 0.7161(5) 0.0538(2) 0.0518(13) Uani 1 1 d . . . . .
H43A H 0.401006 0.792724 0.052764 0.078 Uiso 1 1 calc R U . . .
H43B H 0.279804 0.702067 0.067504 0.078 Uiso 1 1 calc R U . . .
H43C H 0.385274 0.692559 0.020745 0.078 Uiso 1 1 calc R U . . .
C44 C 0.4589(6) 0.6631(4) 0.14025(19) 0.0472(12) Uani 1 1 d . . . . .
H44A H 0.517473 0.610410 0.160514 0.071 Uiso 1 1 calc R U . . .
H44B H 0.351221 0.649569 0.145288 0.071 Uiso 1 1 calc R U . . .
H44C H 0.482545 0.734963 0.149311 0.071 Uiso 1 1 calc R U . . .
C45 C 0.4898(7) 0.5365(5) 0.0778(2) 0.0583(15) Uani 1 1 d . . . . .
H45A H 0.499716 0.527290 0.042933 0.087 Uiso 1 1 calc R U . . .
H45B H 0.392383 0.508659 0.089629 0.087 Uiso 1 1 calc R U . . .
H45C H 0.571143 0.497613 0.095532 0.087 Uiso 1 1 calc R U . . .
C46 C 0.7775(6) 0.6678(4) 0.01828(17) 0.0408(10) Uani 1 1 d . . . . .
C47 C 0.6709(6) 0.6990(5) -0.02419(19) 0.0501(12) Uani 1 1 d . . . . .
H47A H 0.579334 0.655944 -0.020639 0.075 Uiso 1 1 calc R U . . .
H47B H 0.720959 0.686307 -0.055007 0.075 Uiso 1 1 calc R U . . .
H47C H 0.644193 0.774785 -0.024071 0.075 Uiso 1 1 calc R U . . .
C48 C 0.9274(6) 0.7241(5) 0.0073(2) 0.0555(14) Uani 1 1 d . . . . .
H48A H 0.910090 0.801289 0.002425 0.083 Uiso 1 1 calc R U . . .
H48B H 0.972091 0.698380 -0.022190 0.083 Uiso 1 1 calc R U . . .
H48C H 0.996104 0.708791 0.034781 0.083 Uiso 1 1 calc R U . . .
C49 C 0.8109(7) 0.5475(5) 0.0222(2) 0.0531(14) Uani 1 1 d . . . . .
H49A H 0.886176 0.530732 0.047601 0.080 Uiso 1 1 calc R U . . .
H49B H 0.849686 0.526615 -0.009058 0.080 Uiso 1 1 calc R U . . .
H49C H 0.718067 0.508325 0.030559 0.080 Uiso 1 1 calc R U . . .
C50 C 0.5083(5) 0.9155(4) 0.11138(18) 0.0373(10) Uani 1 1 d . . . . .
C51 C 0.6969(6) 0.9753(4) 0.03510(19) 0.0462(12) Uani 1 1 d . . . . .
C52 C 0.9441(6) 0.8893(5) 0.0827(2) 0.0499(13) Uani 1 1 d . . . . .
F1 F 0.6906(5) 0.9400(4) 0.34913(19) 0.0857(14) Uani 0.95 1 d . . P A .
B1 B 0.6500(11) 1.0446(6) 0.3484(3) 0.064(2) Uani 0.95 1 d . . P . .
F2 F 0.554(2) 1.0547(15) 0.3064(5) 0.130(7) Uani 0.48 1 d . U P A 1
F3 F 0.5250(13) 1.0559(7) 0.3801(5) 0.087(3) Uani 0.48 1 d . U P A 1
F4 F 0.729(2) 1.1167(17) 0.3615(11) 0.174(8) Uani 0.48 1 d . U P A 1
F5 F 0.6995(18) 1.1132(10) 0.3109(5) 0.116(4) Uani 0.47 1 d . U P A 2
F6 F 0.506(2) 1.0484(13) 0.3339(10) 0.147(6) Uani 0.47 1 d . U P A 2
F7 F 0.688(3) 1.0829(11) 0.3872(4) 0.161(10) Uani 0.47 1 d . U P A 2
F8 F 1.0731(7) 0.4201(6) 0.10626(18) 0.139(3) Uani 1 1 d . . . . .
F9 F 1.1208(5) 0.5588(4) 0.1450(3) 0.130(2) Uani 1 1 d . . . . .
F10 F 1.2264(6) 0.4045(6) 0.1676(2) 0.145(3) Uani 1 1 d . . . . .
F11 F 0.9778(5) 0.4313(3) 0.17875(17) 0.0889(14) Uani 1 1 d . . . . .
B2 B 1.1033(7) 0.4511(4) 0.1491(2) 0.0406(12) Uani 1 1 d . . . . .
Br1 Br 0.801(2) 1.0583(16) 0.3120(7) 0.081(4) Uiso 0.05 1 d . U P B 3

loop_
_atom_site_aniso_label
_atom_site_aniso_U_11
_atom_site_aniso_U_22
_atom_site_aniso_U_33
_atom_site_aniso_U_23
_atom_site_aniso_U_13
_atom_site_aniso_U_12
Re1 0.03417(11) 0.03267(12) 0.02713(10) -0.00165(8) 0.00190(7) -0.00028(8)
P1 0.0459(6) 0.0310(6) 0.0378(6) -0.0049(5) 0.0016(5) -0.0010(5)
P2 0.0400(6) 0.0387(6) 0.0310(5) -0.0052(5) 0.0012(4) 0.0009(5)
O1 0.0375(19) 0.062(2) 0.061(2) -0.0044(19) 0.0007(16) 0.0042(17)
O2 0.059(2) 0.067(3) 0.044(2) 0.0171(19) 0.0066(17) 0.0079(19)
O3 0.041(2) 0.070(3) 0.082(3) -0.022(2) -0.0073(19) 0.0078(19)
N1 0.0354(19) 0.037(2) 0.0311(18) 0.0018(15) 0.0037(14) 0.0026(15)
C1 0.047(3) 0.042(3) 0.049(3) -0.001(2) 0.004(2) -0.007(2)
C2 0.036(2) 0.039(3) 0.040(2) 0.004(2) 0.0085(18) 0.0018(19)
C3 0.053(3) 0.047(3) 0.048(3) 0.009(2) 0.014(2) 0.002(2)
C4 0.061(3) 0.054(3) 0.042(3) 0.013(2) 0.018(2) 0.012(3)
C5 0.053(3) 0.055(3) 0.033(2) 0.005(2) 0.007(2) 0.009(2)
C6 0.038(2) 0.047(3) 0.028(2) 0.0034(19) 0.0041(17) 0.0080(19)
C7 0.042(2) 0.051(3) 0.034(2) -0.001(2) -0.0002(18) 0.003(2)
C8 0.050(3) 0.046(3) 0.051(3) -0.011(2) -0.002(2) -0.010(2)
C9 0.065(4) 0.072(4) 0.062(4) -0.023(3) -0.002(3) -0.024(3)
C10 0.044(3) 0.064(4) 0.062(3) -0.011(3) 0.008(2) -0.016(3)
C11 0.077(4) 0.039(3) 0.070(4) 0.003(3) 0.006(3) -0.009(3)
C12 0.052(3) 0.044(3) 0.046(3) -0.017(2) 0.002(2) 0.012(2)
C13 0.073(4) 0.070(4) 0.055(3) -0.029(3) 0.000(3) 0.014(3)
C14 0.062(3) 0.050(3) 0.063(4) -0.009(3) -0.008(3) 0.015(3)
C15 0.052(3) 0.068(4) 0.046(3) -0.009(3) 0.012(2) 0.013(3)
C16 0.059(3) 0.034(3) 0.058(3) -0.010(2) 0.011(3) 0.008(2)
C17 0.053(3) 0.052(3) 0.064(4) 0.007(3) 0.006(3) 0.016(3)
C18 0.060(4) 0.063(4) 0.063(4) -0.013(3) 0.011(3) 0.007(3)
C19 0.079(4) 0.044(3) 0.090(5) -0.012(3) 0.000(4) 0.011(3)
C20 0.067(4) 0.049(3) 0.045(3) -0.010(2) -0.011(3) -0.003(3)
C21 0.065(4) 0.057(4) 0.063(4) -0.011(3) -0.028(3) 0.005(3)
C22 0.084(5) 0.053(4) 0.084(5) -0.017(3) -0.026(4) -0.008(3)
C23 0.095(5) 0.079(5) 0.047(3) -0.013(3) -0.004(3) 0.003(4)
C24 0.037(2) 0.048(3) 0.036(2) 0.001(2) 0.0031(18) -0.002(2)
C25 0.042(2) 0.046(3) 0.033(2) 0.002(2) 0.0019(18) 0.005(2)
C26 0.043(3) 0.054(3) 0.034(2) -0.007(2) 0.0030(19) -0.006(2)
Re2 0.02919(10) 0.03536(12) 0.03066(11) -0.00314(8) 0.00116(7) -0.00006(8)
P3 0.0323(5) 0.0349(6) 0.0308(5) -0.0057(4) 0.0011(4) 0.0030(4)
P4 0.0329(5) 0.0338(6) 0.0403(6) -0.0060(5) -0.0004(4) 0.0006(4)
O4 0.0369(19) 0.049(2) 0.064(2) -0.0118(18) 0.0053(16) 0.0021(15)
O5 0.077(3) 0.077(3) 0.051(2) 0.021(2) 0.001(2) -0.003(2)
O6 0.038(2) 0.108(4) 0.106(4) -0.058(3) 0.017(2) -0.014(2)
N2 0.0307(17) 0.040(2) 0.0322(18) -0.0053(15) -0.0027(14) 0.0015(15)
C27 0.047(3) 0.047(3) 0.036(2) -0.007(2) -0.0042(19) 0.011(2)
C28 0.044(2) 0.036(2) 0.035(2) -0.0043(19) -0.0016(18) 0.0055(19)
C29 0.059(3) 0.041(3) 0.040(3) -0.001(2) -0.005(2) 0.013(2)
C30 0.057(3) 0.052(3) 0.036(2) 0.003(2) 0.000(2) 0.013(2)
C31 0.046(3) 0.051(3) 0.035(2) -0.005(2) -0.0024(19) 0.006(2)
C32 0.033(2) 0.042(3) 0.031(2) -0.0076(18) 0.0002(16) 0.0013(18)
C33 0.043(2) 0.041(3) 0.035(2) -0.0092(19) 0.0045(18) 0.0049(19)
C34 0.047(3) 0.034(3) 0.052(3) -0.006(2) -0.002(2) 0.005(2)
C35 0.062(4) 0.050(3) 0.074(4) -0.016(3) -0.001(3) 0.014(3)
C36 0.045(3) 0.046(3) 0.082(4) -0.009(3) -0.009(3) 0.012(2)
C37 0.069(4) 0.045(3) 0.070(4) 0.006(3) 0.004(3) 0.005(3)
C38 0.035(2) 0.037(3) 0.054(3) -0.014(2) -0.005(2) -0.0005(19)
C39 0.054(3) 0.057(4) 0.073(4) -0.026(3) -0.011(3) -0.002(3)
C40 0.034(2) 0.050(3) 0.062(3) -0.009(3) -0.007(2) 0.003(2)
C41 0.043(3) 0.051(3) 0.076(4) 0.002(3) 0.005(3) -0.008(2)
C42 0.041(2) 0.037(3) 0.048(3) -0.013(2) 0.004(2) -0.0065(19)
C43 0.036(2) 0.064(4) 0.057(3) -0.017(3) -0.004(2) 0.000(2)
C44 0.047(3) 0.047(3) 0.048(3) -0.008(2) 0.012(2) -0.011(2)
C45 0.064(4) 0.049(3) 0.064(4) -0.022(3) 0.016(3) -0.012(3)
C46 0.044(2) 0.046(3) 0.034(2) -0.012(2) 0.0031(19) 0.002(2)
C47 0.060(3) 0.054(3) 0.037(3) -0.011(2) -0.003(2) 0.005(3)
C48 0.048(3) 0.074(4) 0.047(3) -0.024(3) 0.015(2) -0.004(3)
C49 0.059(3) 0.053(3) 0.049(3) -0.017(2) 0.008(2) 0.020(3)
C50 0.032(2) 0.035(2) 0.045(2) -0.0036(19) 0.0015(18) 0.0011(17)
C51 0.046(3) 0.049(3) 0.042(3) 0.005(2) 0.000(2) -0.002(2)
C52 0.034(2) 0.061(3) 0.057(3) -0.016(3) 0.002(2) -0.011(2)
F1 0.062(2) 0.070(3) 0.130(4) -0.043(3) 0.020(2) -0.003(2)
B1 0.078(5) 0.037(4) 0.079(5) -0.011(4) 0.010(4) -0.018(4)
F2 0.196(17) 0.125(12) 0.071(7) -0.026(7) 0.001(8) 0.075(12)
F3 0.099(7) 0.038(4) 0.122(8) -0.006(5) 0.067(6) 0.010(4)
F4 0.128(10) 0.150(13) 0.254(18) -0.067(13) 0.010(13) -0.059(10)
F5 0.139(11) 0.093(8) 0.112(9) 0.011(7) 0.040(8) -0.047(8)
F6 0.156(12) 0.078(8) 0.207(15) -0.002(12) -0.023(13) -0.016(8)
F7 0.35(3) 0.082(9) 0.058(6) -0.039(6) 0.035(10) -0.046(12)
F8 0.129(5) 0.229(8) 0.068(3) -0.068(4) 0.011(3) -0.016(5)
F9 0.051(2) 0.065(3) 0.272(8) -0.007(4) -0.011(3) -0.012(2)
F10 0.083(3) 0.178(6) 0.157(5) 0.083(5) 0.010(3) 0.053(4)
F11 0.095(3) 0.071(3) 0.098(3) 0.006(2) 0.046(3) 0.010(2)
B2 0.047(3) 0.035(3) 0.040(3) -0.002(2) 0.004(2) 0.000(2)

loop_
_atom_type_symbol
_atom_type_description
_atom_type_scat_dispersion_real
_atom_type_scat_dispersion_imag
_atom_type_scat_source
C C 0.0181 0.0091 'International Tables Vol C Tables 4.2.6.8 and 6.1.1.4'
H H 0.0000 0.0000 'International Tables Vol C Tables 4.2.6.8 and 6.1.1.4'
B B 0.0090 0.0039 'International Tables Vol C Tables 4.2.6.8 and 6.1.1.4'
Br Br -0.6763 1.2805 'International Tables Vol C Tables 4.2.6.8 and 6.1.1.4'
F F 0.0727 0.0534 'International Tables Vol C Tables 4.2.6.8 and 6.1.1.4'
N N 0.0311 0.0180 'International Tables Vol C Tables 4.2.6.8 and 6.1.1.4'
O O 0.0492 0.0322 'International Tables Vol C Tables 4.2.6.8 and 6.1.1.4'
P P 0.2955 0.4335 'International Tables Vol C Tables 4.2.6.8 and 6.1.1.4'
Re Re -5.2083 5.8923 'International Tables Vol C Tables 4.2.6.8 and 6.1.1.4'

loop_
_exptl_crystal_face_index_h
_exptl_crystal_face_index_k
_exptl_crystal_face_index_l
_exptl_crystal_face_perp_dist
-1 1 -17 0.0069
0 -4 15 0.0272
-1 -8 -5 0.0506
-3 -6 -11 0.0367
3 5 11 0.0274
-4 4 9 0.0243
0 4 -15 0.0078
2 -6 -12 0.0450
4 -4 -9 0.0443
4 -2 13 0.0344
3 2 15 0.0304
-2 3 -15 0.0081
-2 -6 11 0.0355
2 6 -10 0.0184
5 2 -5 0.0447
2 -2 -16 0.0290

loop_
_geom_angle_atom_site_label_1
_geom_angle_atom_site_label_2
_geom_angle_atom_site_label_3
_geom_angle
_geom_angle_site_symmetry_1
_geom_angle_site_symmetry_3
_geom_angle_publ_flag
P1 Re1 P2 158.30(4) . . ?
N1 Re1 P1 79.28(11) . . ?
N1 Re1 P2 79.03(11) . . ?
C24 Re1 P1 90.82(16) . . ?
C24 Re1 P2 89.61(15) . . ?
C24 Re1 N1 90.41(16) . . ?
C25 Re1 P1 100.88(16) . . ?
C25 Re1 P2 100.81(16) . . ?
C25 Re1 N1 179.26(17) . . ?
C25 Re1 C24 90.3(2) . . ?
C25 Re1 C26 89.8(2) . . ?
C26 Re1 P1 88.12(16) . . ?
C26 Re1 P2 91.42(15) . . ?
C26 Re1 N1 89.51(17) . . ?
C26 Re1 C24 178.9(2) . . ?
C1 P1 Re1 96.60(18) . . ?
C1 P1 C16 103.4(2) . . ?
C1 P1 C20 104.3(3) . . ?
C16 P1 Re1 118.67(19) . . ?
C20 P1 Re1 120.71(19) . . ?
C20 P1 C16 109.3(3) . . ?
C7 P2 Re1 96.56(17) . . ?
C7 P2 C8 103.8(2) . . ?
C7 P2 C12 104.1(2) . . ?
C8 P2 Re1 121.24(18) . . ?
C12 P2 Re1 118.42(18) . . ?
C12 P2 C8 109.0(3) . . ?
C2 N1 Re1 120.3(3) . . ?
C6 N1 Re1 120.3(3) . . ?
C6 N1 C2 119.4(4) . . ?
P1 C1 H1A 109.2 . . ?
P1 C1 H1B 109.2 . . ?
H1A C1 H1B 107.9 . . ?
C2 C1 P1 111.9(3) . . ?
C2 C1 H1A 109.2 . . ?
C2 C1 H1B 109.2 . . ?
N1 C2 C1 118.0(4) . . ?
N1 C2 C3 121.7(5) . . ?
C3 C2 C1 120.3(5) . . ?
C2 C3 H3 120.7 . . ?
C4 C3 C2 118.6(5) . . ?
C4 C3 H3 120.7 . . ?
C3 C4 H4 119.7 . . ?
C5 C4 C3 120.6(5) . . ?
C5 C4 H4 119.7 . . ?
C4 C5 H5 120.6 . . ?
C4 C5 C6 118.8(5) . . ?
C6 C5 H5 120.6 . . ?
N1 C6 C5 121.0(5) . . ?
N1 C6 C7 118.4(4) . . ?
C5 C6 C7 120.6(5) . . ?
P2 C7 H7A 109.0 . . ?
P2 C7 H7B 109.0 . . ?
C6 C7 P2 112.7(3) . . ?
C6 C7 H7A 109.0 . . ?
C6 C7 H7B 109.0 . . ?
H7A C7 H7B 107.8 . . ?
C9 C8 P2 112.1(4) . . ?
C9 C8 C10 106.4(5) . . ?
C10 C8 P2 108.5(4) . . ?
C11 C8 P2 109.6(4) . . ?
C11 C8 C9 112.1(5) . . ?
C11 C8 C10 107.9(5) . . ?
C8 C9 H9A 109.5 . . ?
C8 C9 H9B 109.5 . . ?
C8 C9 H9C 109.5 . . ?
H9A C9 H9B 109.5 . . ?
H9A C9 H9C 109.5 . . ?
H9B C9 H9C 109.5 . . ?
C8 C10 H10A 109.5 . . ?
C8 C10 H10B 109.5 . . ?
C8 C10 H10C 109.5 . . ?
H10A C10 H10B 109.5 . . ?
H10A C10 H10C 109.5 . . ?
H10B C10 H10C 109.5 . . ?
C8 C11 H11A 109.5 . . ?
C8 C11 H11B 109.5 . . ?
C8 C11 H11C 109.5 . . ?
H11A C11 H11B 109.5 . . ?
H11A C11 H11C 109.5 . . ?
H11B C11 H11C 109.5 . . ?
C13 C12 P2 114.4(4) . . ?
C14 C12 P2 109.7(4) . . ?
C14 C12 C13 107.8(5) . . ?
C14 C12 C15 110.2(5) . . ?
C15 C12 P2 107.6(4) . . ?
C15 C12 C13 107.2(5) . . ?
C12 C13 H13A 109.5 . . ?
C12 C13 H13B 109.5 . . ?
C12 C13 H13C 109.5 . . ?
H13A C13 H13B 109.5 . . ?
H13A C13 H13C 109.5 . . ?
H13B C13 H13C 109.5 . . ?
C12 C14 H14A 109.5 . . ?
C12 C14 H14B 109.5 . . ?
C12 C14 H14C 109.5 . . ?
H14A C14 H14B 109.5 . . ?
H14A C14 H14C 109.5 . . ?
H14B C14 H14C 109.5 . . ?
C12 C15 H15A 109.5 . . ?
C12 C15 H15B 109.5 . . ?
C12 C15 H15C 109.5 . . ?
H15A C15 H15B 109.5 . . ?
H15A C15 H15C 109.5 . . ?
H15B C15 H15C 109.5 . . ?
C17 C16 P1 106.9(4) . . ?
C17 C16 C18 109.5(5) . . ?
C18 C16 P1 110.0(4) . . ?
C19 C16 P1 114.3(4) . . ?
C19 C16 C17 106.9(5) . . ?
C19 C16 C18 109.2(5) . . ?
C16 C17 H17A 109.5 . . ?
C16 C17 H17B 109.5 . . ?
C16 C17 H17C 109.5 . . ?
H17A C17 H17B 109.5 . . ?
H17A C17 H17C 109.5 . . ?
H17B C17 H17C 109.5 . . ?
C16 C18 H18A 109.5 . . ?
C16 C18 H18B 109.5 . . ?
C16 C18 H18C 109.5 . . ?
H18A C18 H18B 109.5 . . ?
H18A C18 H18C 109.5 . . ?
H18B C18 H18C 109.5 . . ?
C16 C19 H19A 109.5 . . ?
C16 C19 H19B 109.5 . . ?
C16 C19 H19C 109.5 . . ?
H19A C19 H19B 109.5 . . ?
H19A C19 H19C 109.5 . . ?
H19B C19 H19C 109.5 . . ?
C21 C20 P1 110.4(4) . . ?
C21 C20 C22 106.3(5) . . ?
C21 C20 C23 107.7(5) . . ?
C22 C20 P1 112.7(4) . . ?
C23 C20 P1 108.5(4) . . ?
C23 C20 C22 111.0(6) . . ?
C20 C21 H21A 109.5 . . ?
C20 C21 H21B 109.5 . . ?
C20 C21 H21C 109.5 . . ?
H21A C21 H21B 109.5 . . ?
H21A C21 H21C 109.5 . . ?
H21B C21 H21C 109.5 . . ?
C20 C22 H22A 109.5 . . ?
C20 C22 H22B 109.5 . . ?
C20 C22 H22C 109.5 . . ?
H22A C22 H22B 109.5 . . ?
H22A C22 H22C 109.5 . . ?
H22B C22 H22C 109.5 . . ?
C20 C23 H23A 109.5 . . ?
C20 C23 H23B 109.5 . . ?
C20 C23 H23C 109.5 . . ?
H23A C23 H23B 109.5 . . ?
H23A C23 H23C 109.5 . . ?
H23B C23 H23C 109.5 . . ?
O1 C24 Re1 179.3(5) . . ?
O2 C25 Re1 179.1(5) . . ?
O3 C26 Re1 178.4(5) . . ?
P4 Re2 P3 158.04(4) . . ?
N2 Re2 P3 79.10(10) . . ?
N2 Re2 P4 78.95(11) . . ?
C50 Re2 P3 91.50(14) . . ?
C50 Re2 P4 89.18(14) . . ?
C50 Re2 N2 90.30(16) . . ?
C51 Re2 P3 99.57(18) . . ?
C51 Re2 P4 102.39(18) . . ?
C51 Re2 N2 178.35(19) . . ?
C51 Re2 C50 88.8(2) . . ?
C51 Re2 C52 88.9(2) . . ?
C52 Re2 P3 90.00(17) . . ?
C52 Re2 P4 90.22(16) . . ?
C52 Re2 N2 92.1(2) . . ?
C52 Re2 C50 177.4(2) . . ?
C27 P3 Re2 96.79(17) . . ?
C27 P3 C42 103.8(2) . . ?
C27 P3 C46 104.3(2) . . ?
C42 P3 Re2 117.85(16) . . ?
C42 P3 C46 108.9(2) . . ?
C46 P3 Re2 121.58(17) . . ?
C33 P4 Re2 97.17(16) . . ?
C33 P4 C34 104.5(2) . . ?
C33 P4 C38 103.7(2) . . ?
C34 P4 Re2 121.50(17) . . ?
C38 P4 Re2 117.22(16) . . ?
C38 P4 C34 109.3(2) . . ?
C28 N2 Re2 120.6(3) . . ?
C32 N2 Re2 120.8(3) . . ?
C32 N2 C28 118.6(4) . . ?
P3 C27 H27A 109.2 . . ?
P3 C27 H27B 109.2 . . ?
H27A C27 H27B 107.9 . . ?
C28 C27 P3 112.1(3) . . ?
C28 C27 H27A 109.2 . . ?
C28 C27 H27B 109.2 . . ?
N2 C28 C27 117.4(4) . . ?
N2 C28 C29 120.7(4) . . ?
C29 C28 C27 121.8(4) . . ?
C28 C29 H29 119.8 . . ?
C28 C29 C30 120.4(5) . . ?
C30 C29 H29 119.8 . . ?
C29 C30 H30 120.2 . . ?
C29 C30 C31 119.5(5) . . ?
C31 C30 H30 120.2 . . ?
C30 C31 H31 120.8 . . ?
C30 C31 C32 118.5(5) . . ?
C32 C31 H31 120.8 . . ?
N2 C32 C31 122.3(4) . . ?
N2 C32 C33 117.9(4) . . ?
C31 C32 C33 119.8(4) . . ?
P4 C33 H33A 109.2 . . ?
P4 C33 H33B 109.2 . . ?
C32 C33 P4 111.9(3) . . ?
C32 C33 H33A 109.2 . . ?
C32 C33 H33B 109.2 . . ?
H33A C33 H33B 107.9 . . ?
C35 C34 P4 113.7(4) . . ?
C36 C34 P4 108.4(4) . . ?
C36 C34 C35 106.8(5) . . ?
C36 C34 C37 108.1(5) . . ?
C37 C34 P4 108.8(4) . . ?
C37 C34 C35 111.0(5) . . ?
C34 C35 H35A 109.5 . . ?
C34 C35 H35B 109.5 . . ?
C34 C35 H35C 109.5 . . ?
H35A C35 H35B 109.5 . . ?
H35A C35 H35C 109.5 . . ?
H35B C35 H35C 109.5 . . ?
C34 C36 H36A 109.5 . . ?
C34 C36 H36B 109.5 . . ?
C34 C36 H36C 109.5 . . ?
H36A C36 H36B 109.5 . . ?
H36A C36 H36C 109.5 . . ?
H36B C36 H36C 109.5 . . ?
C34 C37 H37A 109.5 . . ?
C34 C37 H37B 109.5 . . ?
C34 C37 H37C 109.5 . . ?
H37A C37 H37B 109.5 . . ?
H37A C37 H37C 109.5 . . ?
H37B C37 H37C 109.5 . . ?
C39 C38 P4 113.5(4) . . ?
C39 C38 C41 108.7(5) . . ?
C40 C38 P4 107.9(3) . . ?
C40 C38 C39 106.3(5) . . ?
C40 C38 C41 110.6(4) . . ?
C41 C38 P4 109.8(4) . . ?
C38 C39 H39A 109.5 . . ?
C38 C39 H39B 109.5 . . ?
C38 C39 H39C 109.5 . . ?
H39A C39 H39B 109.5 . . ?
H39A C39 H39C 109.5 . . ?
H39B C39 H39C 109.5 . . ?
C38 C40 H40A 109.5 . . ?
C38 C40 H40B 109.5 . . ?
C38 C40 H40C 109.5 . . ?
H40A C40 H40B 109.5 . . ?
H40A C40 H40C 109.5 . . ?
H40B C40 H40C 109.5 . . ?
C38 C41 H41A 109.5 . . ?
C38 C41 H41B 109.5 . . ?
C38 C41 H41C 109.5 . . ?
H41A C41 H41B 109.5 . . ?
H41A C41 H41C 109.5 . . ?
H41B C41 H41C 109.5 . . ?
C43 C42 P3 110.6(4) . . ?
C44 C42 P3 106.7(3) . . ?
C44 C42 C43 109.2(4) . . ?
C45 C42 P3 115.3(4) . . ?
C45 C42 C43 108.8(5) . . ?
C45 C42 C44 106.0(4) . . ?
C42 C43 H43A 109.5 . . ?
C42 C43 H43B 109.5 . . ?
C42 C43 H43C 109.5 . . ?
H43A C43 H43B 109.5 . . ?
H43A C43 H43C 109.5 . . ?
H43B C43 H43C 109.5 . . ?
C42 C44 H44A 109.5 . . ?
C42 C44 H44B 109.5 . . ?
C42 C44 H44C 109.5 . . ?
H44A C44 H44B 109.5 . . ?
H44A C44 H44C 109.5 . . ?
H44B C44 H44C 109.5 . . ?
C42 C45 H45A 109.5 . . ?
C42 C45 H45B 109.5 . . ?
C42 C45 H45C 109.5 . . ?
H45A C45 H45B 109.5 . . ?
H45A C45 H45C 109.5 . . ?
H45B C45 H45C 109.5 . . ?
C47 C46 P3 108.4(3) . . ?
C47 C46 C49 111.1(4) . . ?
C48 C46 P3 109.5(3) . . ?
C48 C46 C47 107.7(4) . . ?
C48 C46 C49 106.8(4) . . ?
C49 C46 P3 113.1(3) . . ?
C46 C47 H47A 109.5 . . ?
C46 C47 H47B 109.5 . . ?
C46 C47 H47C 109.5 . . ?
H47A C47 H47B 109.5 . . ?
H47A C47 H47C 109.5 . . ?
H47B C47 H47C 109.5 . . ?
C46 C48 H48A 109.5 . . ?
C46 C48 H48B 109.5 . . ?
C46 C48 H48C 109.5 . . ?
H48A C48 H48B 109.5 . . ?
H48A C48 H48C 109.5 . . ?
H48B C48 H48C 109.5 . . ?
C46 C49 H49A 109.5 . . ?
C46 C49 H49B 109.5 . . ?
C46 C49 H49C 109.5 . . ?
H49A C49 H49B 109.5 . . ?
H49A C49 H49C 109.5 . . ?
H49B C49 H49C 109.5 . . ?
O4 C50 Re2 179.1(5) . . ?
O5 C51 Re2 179.6(6) . . ?
O6 C52 Re2 177.9(5) . . ?
F1 B1 F2 101.0(9) . . ?
F1 B1 F3 109.6(6) . . ?
F1 B1 F5 118.7(9) . . ?
F3 B1 F2 91.4(10) . . ?
F4 B1 F1 125.6(14) . . ?
F4 B1 F2 124.0(16) . . ?
F4 B1 F3 99.0(13) . . ?
F6 B1 F1 105.3(9) . . ?
F6 B1 F5 94.4(13) . . ?
F7 B1 F1 110.5(11) . . ?
F7 B1 F5 107.0(11) . . ?
F7 B1 F6 120.8(17) . . ?
F8 B2 F9 108.6(6) . . ?
F8 B2 F10 111.7(6) . . ?
F8 B2 F11 108.1(5) . . ?
F9 B2 F11 106.0(5) . . ?
F10 B2 F9 109.9(6) . . ?
F10 B2 F11 112.3(5) . . ?

loop_
_geom_bond_atom_site_label_1
_geom_bond_atom_site_label_2
_geom_bond_distance
_geom_bond_site_symmetry_2
_geom_bond_publ_flag
Re1 P1 2.4454(12) . ?
Re1 P2 2.4477(12) . ?
Re1 N1 2.200(4) . ?
Re1 C24 2.004(5) . ?
Re1 C25 1.925(5) . ?
Re1 C26 1.975(5) . ?
P1 C1 1.838(5) . ?
P1 C16 1.906(5) . ?
P1 C20 1.895(6) . ?
P2 C7 1.839(5) . ?
P2 C8 1.908(5) . ?
P2 C12 1.898(5) . ?
O1 C24 1.117(6) . ?
O2 C25 1.140(6) . ?
O3 C26 1.145(6) . ?
N1 C2 1.356(6) . ?
N1 C6 1.351(6) . ?
C1 H1A 0.9900 . ?
C1 H1B 0.9900 . ?
C1 C2 1.503(7) . ?
C2 C3 1.386(7) . ?
C3 H3 0.9500 . ?
C3 C4 1.379(9) . ?
C4 H4 0.9500 . ?
C4 C5 1.369(8) . ?
C5 H5 0.9500 . ?
C5 C6 1.403(6) . ?
C6 C7 1.496(7) . ?
C7 H7A 0.9900 . ?
C7 H7B 0.9900 . ?
C8 C9 1.534(8) . ?
C8 C10 1.546(8) . ?
C8 C11 1.508(8) . ?
C9 H9A 0.9800 . ?
C9 H9B 0.9800 . ?
C9 H9C 0.9800 . ?
C10 H10A 0.9800 . ?
C10 H10B 0.9800 . ?
C10 H10C 0.9800 . ?
C11 H11A 0.9800 . ?
C11 H11B 0.9800 . ?
C11 H11C 0.9800 . ?
C12 C13 1.542(8) . ?
C12 C14 1.530(8) . ?
C12 C15 1.539(8) . ?
C13 H13A 0.9800 . ?
C13 H13B 0.9800 . ?
C13 H13C 0.9800 . ?
C14 H14A 0.9800 . ?
C14 H14B 0.9800 . ?
C14 H14C 0.9800 . ?
C15 H15A 0.9800 . ?
C15 H15B 0.9800 . ?
C15 H15C 0.9800 . ?
C16 C17 1.547(8) . ?
C16 C18 1.550(8) . ?
C16 C19 1.525(9) . ?
C17 H17A 0.9800 . ?
C17 H17B 0.9800 . ?
C17 H17C 0.9800 . ?
C18 H18A 0.9800 . ?
C18 H18B 0.9800 . ?
C18 H18C 0.9800 . ?
C19 H19A 0.9800 . ?
C19 H19B 0.9800 . ?
C19 H19C 0.9800 . ?
C20 C21 1.523(8) . ?
C20 C22 1.534(9) . ?
C20 C23 1.528(9) . ?
C21 H21A 0.9800 . ?
C21 H21B 0.9800 . ?
C21 H21C 0.9800 . ?
C22 H22A 0.9800 . ?
C22 H22B 0.9800 . ?
C22 H22C 0.9800 . ?
C23 H23A 0.9800 . ?
C23 H23B 0.9800 . ?
C23 H23C 0.9800 . ?
Re2 P3 2.4515(12) . ?
Re2 P4 2.4459(12) . ?
Re2 N2 2.200(4) . ?
Re2 C50 1.989(4) . ?
Re2 C51 1.930(5) . ?
Re2 C52 1.974(5) . ?
P3 C27 1.838(5) . ?
P3 C42 1.897(5) . ?
P3 C46 1.897(5) . ?
P4 C33 1.840(5) . ?
P4 C34 1.906(5) . ?
P4 C38 1.896(5) . ?
O4 C50 1.124(6) . ?
O5 C51 1.132(6) . ?
O6 C52 1.144(6) . ?
N2 C28 1.372(6) . ?
N2 C32 1.356(6) . ?
C27 H27A 0.9900 . ?
C27 H27B 0.9900 . ?
C27 C28 1.501(6) . ?
C28 C29 1.376(7) . ?
C29 H29 0.9500 . ?
C29 C30 1.376(7) . ?
C30 H30 0.9500 . ?
C30 C31 1.384(8) . ?
C31 H31 0.9500 . ?
C31 C32 1.388(6) . ?
C32 C33 1.518(7) . ?
C33 H33A 0.9900 . ?
C33 H33B 0.9900 . ?
C34 C35 1.529(8) . ?
C34 C36 1.523(7) . ?
C34 C37 1.529(8) . ?
C35 H35A 0.9800 . ?
C35 H35B 0.9800 . ?
C35 H35C 0.9800 . ?
C36 H36A 0.9800 . ?
C36 H36B 0.9800 . ?
C36 H36C 0.9800 . ?
C37 H37A 0.9800 . ?
C37 H37B 0.9800 . ?
C37 H37C 0.9800 . ?
C38 C39 1.534(7) . ?
C38 C40 1.532(7) . ?
C38 C41 1.548(8) . ?
C39 H39A 0.9800 . ?
C39 H39B 0.9800 . ?
C39 H39C 0.9800 . ?
C40 H40A 0.9800 . ?
C40 H40B 0.9800 . ?
C40 H40C 0.9800 . ?
C41 H41A 0.9800 . ?
C41 H41B 0.9800 . ?
C41 H41C 0.9800 . ?
C42 C43 1.548(7) . ?
C42 C44 1.546(7) . ?
C42 C45 1.518(7) . ?
C43 H43A 0.9800 . ?
C43 H43B 0.9800 . ?
C43 H43C 0.9800 . ?
C44 H44A 0.9800 . ?
C44 H44B 0.9800 . ?
C44 H44C 0.9800 . ?
C45 H45A 0.9800 . ?
C45 H45B 0.9800 . ?
C45 H45C 0.9800 . ?
C46 C47 1.534(7) . ?
C46 C48 1.529(7) . ?
C46 C49 1.535(7) . ?
C47 H47A 0.9800 . ?
C47 H47B 0.9800 . ?
C47 H47C 0.9800 . ?
C48 H48A 0.9800 . ?
C48 H48B 0.9800 . ?
C48 H48C 0.9800 . ?
C49 H49A 0.9800 . ?
C49 H49B 0.9800 . ?
C49 H49C 0.9800 . ?
F1 B1 1.359(9) . ?
B1 F2 1.437(19) . ?
B1 F3 1.423(12) . ?
B1 F4 1.227(18) . ?
B1 F5 1.365(13) . ?
B1 F6 1.34(2) . ?
B1 F7 1.255(16) . ?
F8 B2 1.301(7) . ?
F9 B2 1.360(7) . ?
F10 B2 1.323(7) . ?
F11 B2 1.391(7) . ?

loop_
_geom_torsion_atom_site_label_1
_geom_torsion_atom_site_label_2
_geom_torsion_atom_site_label_3
_geom_torsion_atom_site_label_4
_geom_torsion
_geom_torsion_site_symmetry_1
_geom_torsion_site_symmetry_2
_geom_torsion_site_symmetry_3
_geom_torsion_site_symmetry_4
_geom_torsion_publ_flag
Re1 P1 C1 C2 38.1(4) . . . . ?
Re1 P1 C20 C21 26.8(5) . . . . ?
Re1 P1 C20 C22 145.6(4) . . . . ?
Re1 P1 C20 C23 -91.0(5) . . . . ?
Re1 P2 C7 C6 36.0(4) . . . . ?
Re1 P2 C12 C13 -176.2(4) . . . . ?
Re1 P2 C12 C14 62.6(4) . . . . ?
Re1 P2 C12 C15 -57.2(4) . . . . ?
Re1 N1 C2 C1 2.8(6) . . . . ?
Re1 N1 C2 C3 -178.3(4) . . . . ?
Re1 N1 C6 C5 177.7(3) . . . . ?
Re1 N1 C6 C7 -2.8(6) . . . . ?
P1 C1 C2 N1 -30.9(6) . . . . ?
P1 C1 C2 C3 150.2(4) . . . . ?
N1 C2 C3 C4 1.0(8) . . . . ?
N1 C6 C7 P2 -26.1(6) . . . . ?
C1 P1 C20 C21 -80.0(5) . . . . ?
C1 P1 C20 C22 38.7(5) . . . . ?
C1 P1 C20 C23 162.2(4) . . . . ?
C1 C2 C3 C4 179.8(5) . . . . ?
C2 N1 C6 C5 0.5(7) . . . . ?
C2 N1 C6 C7 -179.9(4) . . . . ?
C2 C3 C4 C5 -0.1(8) . . . . ?
C3 C4 C5 C6 -0.5(8) . . . . ?
C4 C5 C6 N1 0.3(7) . . . . ?
C4 C5 C6 C7 -179.2(5) . . . . ?
C5 C6 C7 P2 153.5(4) . . . . ?
C6 N1 C2 C1 179.9(4) . . . . ?
C6 N1 C2 C3 -1.2(7) . . . . ?
C7 P2 C12 C13 -70.5(5) . . . . ?
C7 P2 C12 C14 168.2(4) . . . . ?
C7 P2 C12 C15 48.4(4) . . . . ?
C8 P2 C7 C6 160.5(4) . . . . ?
C8 P2 C12 C13 39.7(5) . . . . ?
C8 P2 C12 C14 -81.5(4) . . . . ?
C8 P2 C12 C15 158.6(4) . . . . ?
C12 P2 C7 C6 -85.5(4) . . . . ?
C16 P1 C1 C2 -83.6(4) . . . . ?
C16 P1 C20 C21 169.9(4) . . . . ?
C16 P1 C20 C22 -71.3(5) . . . . ?
C16 P1 C20 C23 52.1(5) . . . . ?
C20 P1 C1 C2 162.1(4) . . . . ?
Re2 P3 C27 C28 38.2(4) . . . . ?
Re2 P3 C42 C43 63.4(4) . . . . ?
Re2 P3 C42 C44 -55.2(4) . . . . ?
Re2 P3 C42 C45 -172.6(4) . . . . ?
Re2 P3 C46 C47 -84.1(4) . . . . ?
Re2 P3 C46 C48 33.1(4) . . . . ?
Re2 P3 C46 C49 152.1(3) . . . . ?
Re2 P4 C33 C32 36.3(3) . . . . ?
Re2 P4 C38 C39 -171.9(4) . . . . ?
Re2 P4 C38 C40 -54.3(4) . . . . ?
Re2 P4 C38 C41 66.3(4) . . . . ?
Re2 N2 C28 C27 2.9(6) . . . . ?
Re2 N2 C28 C29 -177.1(4) . . . . ?
Re2 N2 C32 C31 177.0(4) . . . . ?
Re2 N2 C32 C33 -2.3(5) . . . . ?
P3 C27 C28 N2 -31.0(6) . . . . ?
P3 C27 C28 C29 149.0(4) . . . . ?
N2 C28 C29 C30 0.5(8) . . . . ?
N2 C32 C33 P4 -26.4(5) . . . . ?
C27 P3 C42 C43 169.0(4) . . . . ?
C27 P3 C42 C44 50.3(4) . . . . ?
C27 P3 C42 C45 -67.0(5) . . . . ?
C27 P3 C46 C47 168.4(4) . . . . ?
C27 P3 C46 C48 -74.3(4) . . . . ?
C27 P3 C46 C49 44.7(4) . . . . ?
C27 C28 C29 C30 -179.5(5) . . . . ?
C28 N2 C32 C31 -0.4(7) . . . . ?
C28 N2 C32 C33 -179.8(4) . . . . ?
C28 C29 C30 C31 -1.2(9) . . . . ?
C29 C30 C31 C32 1.1(8) . . . . ?
C30 C31 C32 N2 -0.3(7) . . . . ?
C30 C31 C32 C33 179.1(5) . . . . ?
C31 C32 C33 P4 154.2(4) . . . . ?
C32 N2 C28 C27 -179.7(4) . . . . ?
C32 N2 C28 C29 0.3(7) . . . . ?
C33 P4 C38 C39 -66.2(5) . . . . ?
C33 P4 C38 C40 51.3(4) . . . . ?
C33 P4 C38 C41 171.9(4) . . . . ?
C34 P4 C33 C32 161.5(3) . . . . ?
C34 P4 C38 C39 44.8(5) . . . . ?
C34 P4 C38 C40 162.3(4) . . . . ?
C34 P4 C38 C41 -77.1(4) . . . . ?
C38 P4 C33 C32 -84.0(4) . . . . ?
C42 P3 C27 C28 -82.7(4) . . . . ?
C42 P3 C46 C47 58.1(4) . . . . ?
C42 P3 C46 C48 175.3(4) . . . . ?
C42 P3 C46 C49 -65.7(4) . . . . ?
C46 P3 C27 C28 163.3(4) . . . . ?
C46 P3 C42 C43 -80.4(4) . . . . ?
C46 P3 C42 C44 161.0(3) . . . . ?
C46 P3 C42 C45 43.6(5) . . . . ?

loop_
_exptl_oxdiff_crystal_face_indexfrac_h
_exptl_oxdiff_crystal_face_indexfrac_k
_exptl_oxdiff_crystal_face_indexfrac_l
_exptl_oxdiff_crystal_face_x
_exptl_oxdiff_crystal_face_y
_exptl_oxdiff_crystal_face_z
-0.7237 0.9227 -17.4125 -0.8043 0.1934 0.5618
0.3440 -3.8165 15.0618 0.9491 -0.2276 -0.2179
-0.9864 -7.8289 -5.4852 0.4280 -0.1013 0.8981
-2.6556 -5.5984 -11.1076 0.0653 0.2685 0.9611
2.9860 5.4061 10.6950 -0.0798 -0.3293 -0.9409
-4.2524 4.0950 8.6149 0.2003 0.8326 -0.5163
-0.3579 3.7014 -15.2095 -0.9457 0.2261 0.2335
1.5649 -5.9466 -12.1792 -0.1078 -0.4432 0.8899
4.2262 -4.1263 -8.6766 -0.1995 -0.8292 0.5221
3.5669 -2.0051 12.9752 0.5946 -0.6943 -0.4054
3.0251 1.6473 15.0744 0.4116 -0.4794 -0.7751
-2.1143 2.9342 -14.7954 -0.8017 0.4900 0.3424
-1.7995 -5.5148 10.9735 0.9866 0.0780 0.1432
1.8592 5.8950 -9.9180 -0.9736 -0.0769 -0.2152
5.2484 2.4826 -4.6357 -0.5934 -0.7738 -0.2214
2.3387 -2.0200 -15.9854 -0.6176 -0.4237 0.6627
